data_4101108
_publ_section_title
;
Mimicking [2,2]Paracyclophane Topology : Molecular Clips for the
 Coordination-Driven Co-facial Assembly of pi-Conjugated Systems
;
_journal_name_full 'Journal of the American Chemical Society'
_journal_paper_doi 10.1021/ja058617+
_journal_year 2006
_chemical_formula_moiety 'C70 H56 Cl12 Cu2 F12 N6 P4'
_chemical_formula_sum 'C70 H56 Cl12 Cu2 F12 N6 P4'
_chemical_formula_weight 1885.57
_space_group_IT_number 2
_symmetry_cell_setting triclinic
_symmetry_space_group_name_Hall '-P 1'
_symmetry_space_group_name_H-M 'P -1'
_cell_angle_alpha 97.1936(10)
_cell_angle_beta 99.6936(10)
_cell_angle_gamma 98.6028(12)
_cell_formula_units_Z 2
_cell_length_a 15.4965(3)
_cell_length_b 15.6184(4)
_cell_length_c 16.5106(3)
_cell_measurement_temperature 120(2)
_cell_volume 3848.06(18)
_diffrn_ambient_temperature 120(2)
_exptl_crystal_density_diffrn 1.628
_cod_database_code 4101108

loop_
_symmetry_equiv_pos_as_xyz
'x, y, z'
'-x, -y, -z'

loop_
_atom_site_label
_atom_site_type_symbol
_atom_site_fract_x
_atom_site_fract_y
_atom_site_fract_z
_atom_site_U_iso_or_equiv
_atom_site_adp_type
_atom_site_occupancy
_atom_site_symmetry_multiplicity
_atom_site_calc_flag
_atom_site_refinement_flags
_atom_site_disorder_assembly
_atom_site_disorder_group
Cu1 Cu 0.91050(3) 0.81716(3) 0.15980(3) 0.01335(13) Uani 1 1 d . . .
Cu2 Cu 0.77027(3) 0.74489(3) 0.20473(3) 0.01283(13) Uani 1 1 d . . .
P1 P 0.77201(7) 0.84938(7) 0.11134(6) 0.0120(2) Uani 1 1 d . . .
P2 P 0.84065(7) 0.63406(7) 0.22994(7) 0.0138(2) Uani 1 1 d . . .
N1 N 0.9507(2) 0.9330(2) 0.1141(2) 0.0143(7) Uani 1 1 d . . .
N2 N 0.6365(2) 0.7206(2) 0.1615(2) 0.0147(7) Uani 1 1 d . . .
N3 N 0.9664(2) 0.7201(2) 0.1049(2) 0.0157(7) Uani 1 1 d . . .
N4 N 0.7111(3) 0.5948(3) 0.3335(3) 0.0280(9) Uani 1 1 d . . .
C1 C 0.8074(3) 0.9671(3) 0.1201(3) 0.0141(8) Uani 1 1 d . . .
C2 C 0.7394(3) 1.0102(3) 0.1326(3) 0.0156(8) Uani 1 1 d . . .
C3 C 0.7432(3) 1.1089(3) 0.1411(3) 0.0217(9) Uani 1 1 d . . .
H3A H 0.7672 1.1301 0.0953 0.026 Uiso 1 1 calc R . .
H3B H 0.7835 1.1364 0.1923 0.026 Uiso 1 1 calc R . .
C4 C 0.6526(4) 1.1365(3) 0.1418(4) 0.0316(12) Uani 1 1 d . . .
H4A H 0.6610 1.1990 0.1612 0.038 Uiso 1 1 calc R . .
H4B H 0.6179 1.1250 0.0857 0.038 Uiso 1 1 calc R . .
C5 C 0.6020(4) 1.0870(4) 0.1980(4) 0.0357(13) Uani 1 1 d . . .
H5A H 0.5485 1.1107 0.2034 0.043 Uiso 1 1 calc R . .
H5B H 0.6387 1.0937 0.2529 0.043 Uiso 1 1 calc R . .
C6 C 0.5774(3) 0.9896(3) 0.1604(4) 0.0276(11) Uani 1 1 d . . .
H6A H 0.5516 0.9570 0.1995 0.033 Uiso 1 1 calc R . .
H6B H 0.5328 0.9826 0.1101 0.033 Uiso 1 1 calc R . .
C7 C 0.6572(3) 0.9520(3) 0.1401(3) 0.0176(9) Uani 1 1 d . . .
C8 C 0.6628(3) 0.8653(3) 0.1299(3) 0.0153(8) Uani 1 1 d . . .
C9 C 0.5988(3) 0.7886(3) 0.1368(3) 0.0156(8) Uani 1 1 d . . .
C10 C 0.5068(3) 0.7835(3) 0.1200(3) 0.0199(9) Uani 1 1 d . . .
H10 H 0.4819 0.8296 0.1010 0.024 Uiso 1 1 calc R . .
C11 C 0.4526(3) 0.7082(3) 0.1322(3) 0.0229(10) Uani 1 1 d . . .
H11 H 0.3912 0.7043 0.1234 0.028 Uiso 1 1 calc R . .
C12 C 0.4917(3) 0.6391(3) 0.1576(3) 0.0224(10) Uani 1 1 d . . .
H12 H 0.4570 0.5879 0.1654 0.027 Uiso 1 1 calc R . .
C13 C 0.5837(3) 0.6481(3) 0.1711(3) 0.0192(9) Uani 1 1 d . . .
H13 H 0.6098 0.6016 0.1875 0.023 Uiso 1 1 calc R . .
C14 C 0.9003(3) 0.9978(3) 0.1161(2) 0.0147(8) Uani 1 1 d . . .
C15 C 0.9392(3) 1.0850(3) 0.1161(3) 0.0173(8) Uani 1 1 d . . .
H15 H 0.9051 1.1291 0.1183 0.021 Uiso 1 1 calc R . .
C16 C 1.0287(3) 1.1048(3) 0.1130(3) 0.0190(9) Uani 1 1 d . . .
H16 H 1.0556 1.1627 0.1153 0.023 Uiso 1 1 calc R . .
C17 C 1.0780(3) 1.0377(3) 0.1064(3) 0.0176(9) Uani 1 1 d . . .
H17 H 1.1373 1.0493 0.1012 0.021 Uiso 1 1 calc R . .
C18 C 1.0365(3) 0.9532(3) 0.1077(3) 0.0172(8) Uani 1 1 d . . .
H18 H 1.0695 0.9083 0.1039 0.021 Uiso 1 1 calc R . .
C19 C 0.7472(3) 0.8083(3) -0.0001(2) 0.0141(8) Uani 1 1 d . . .
C20 C 0.7659(3) 0.7265(3) -0.0291(3) 0.0197(9) Uani 1 1 d . . .
H20 H 0.7928 0.6940 0.0081 0.024 Uiso 1 1 calc R . .
C21 C 0.7443(3) 0.6935(3) -0.1136(3) 0.0257(10) Uani 1 1 d . . .
H21 H 0.7562 0.6387 -0.1329 0.031 Uiso 1 1 calc R . .
C22 C 0.7051(4) 0.7426(4) -0.1690(3) 0.0277(11) Uani 1 1 d . . .
H22 H 0.6909 0.7206 -0.2255 0.033 Uiso 1 1 calc R . .
C23 C 0.6869(3) 0.8238(3) -0.1411(3) 0.0239(10) Uani 1 1 d . . .
H23 H 0.6610 0.8564 -0.1788 0.029 Uiso 1 1 calc R . .
C24 C 0.7075(3) 0.8569(3) -0.0565(3) 0.0182(9) Uani 1 1 d . . .
H24 H 0.6947 0.9114 -0.0376 0.022 Uiso 1 1 calc R . .
C31 C 0.9571(3) 0.6430(3) 0.2225(3) 0.0159(8) Uani 1 1 d . . .
C32 C 1.0066(3) 0.6339(3) 0.2956(3) 0.0173(9) Uani 1 1 d . . .
C33 C 1.1064(3) 0.6441(3) 0.3132(3) 0.0234(10) Uani 1 1 d . . .
H33A H 1.1312 0.6935 0.2891 0.028 Uiso 1 1 calc R . .
H33B H 1.1237 0.5919 0.2868 0.028 Uiso 1 1 calc R . .
C34 C 1.1446(3) 0.6585(4) 0.4064(3) 0.0274(11) Uani 1 1 d . . .
H34A H 1.2077 0.6564 0.4153 0.033 Uiso 1 1 calc R . .
H34B H 1.1371 0.7157 0.4316 0.033 Uiso 1 1 calc R . .
C35 C 1.0974(4) 0.5884(4) 0.4461(3) 0.0285(11) Uani 1 1 d . . .
H35A H 1.1276 0.5919 0.5033 0.034 Uiso 1 1 calc R . .
H35B H 1.0993 0.5311 0.4166 0.034 Uiso 1 1 calc R . .
C36 C 1.0004(3) 0.5991(3) 0.4444(3) 0.0225(10) Uani 1 1 d . . .
H36A H 0.9681 0.5465 0.4584 0.027 Uiso 1 1 calc R . .
H36B H 0.9987 0.6477 0.4866 0.027 Uiso 1 1 calc R . .
C37 C 0.9542(3) 0.6156(3) 0.3607(3) 0.0173(9) Uani 1 1 d . . .
C38 C 0.8653(3) 0.6138(3) 0.3366(3) 0.0173(9) Uani 1 1 d . . .
C39 C 0.7917(3) 0.6018(3) 0.3819(3) 0.0206(9) Uani 1 1 d . . .
C40 C 0.8012(4) 0.5996(3) 0.4684(3) 0.0257(10) Uani 1 1 d . . .
H40 H 0.8574 0.6053 0.5013 0.031 Uiso 1 1 calc R . .
C41 C 0.7262(4) 0.5888(4) 0.5031(4) 0.0328(12) Uani 1 1 d . . .
H41 H 0.7313 0.5866 0.5597 0.039 Uiso 1 1 calc R . .
C42 C 0.6436(4) 0.5813(5) 0.4536(4) 0.0415(14) Uani 1 1 d . . .
H42 H 0.5922 0.5741 0.4759 0.050 Uiso 1 1 calc R . .
C43 C 0.6393(4) 0.5848(4) 0.3691(4) 0.0371(13) Uani 1 1 d . . .
H43 H 0.5836 0.5801 0.3356 0.044 Uiso 1 1 calc R . .
C44 C 0.9893(3) 0.6538(3) 0.1449(3) 0.0155(8) Uani 1 1 d . . .
C45 C 1.0397(3) 0.5955(3) 0.1127(3) 0.0219(9) Uani 1 1 d . . .
H45 H 1.0543 0.5501 0.1408 0.026 Uiso 1 1 calc R . .
C46 C 1.0677(3) 0.6060(3) 0.0382(3) 0.0266(10) Uani 1 1 d . . .
H46 H 1.1021 0.5684 0.0163 0.032 Uiso 1 1 calc R . .
C47 C 1.0435(4) 0.6732(4) -0.0028(3) 0.0265(10) Uani 1 1 d . . .
H47 H 1.0610 0.6814 -0.0528 0.032 Uiso 1 1 calc R . .
C48 C 0.9926(3) 0.7280(3) 0.0323(3) 0.0222(9) Uani 1 1 d . . .
H48 H 0.9757 0.7725 0.0041 0.027 Uiso 1 1 calc R . .
C49 C 0.7924(3) 0.5283(3) 0.1655(3) 0.0167(8) Uani 1 1 d . . .
C50 C 0.8182(3) 0.4511(3) 0.1871(3) 0.0231(10) Uani 1 1 d . . .
H50 H 0.8572 0.4522 0.2368 0.028 Uiso 1 1 calc R . .
C51 C 0.7851(3) 0.3720(3) 0.1337(4) 0.0277(11) Uani 1 1 d . . .
H51 H 0.8019 0.3203 0.1480 0.033 Uiso 1 1 calc R . .
C52 C 0.7276(3) 0.3702(3) 0.0596(3) 0.0274(11) Uani 1 1 d . . .
H52 H 0.7060 0.3173 0.0242 0.033 Uiso 1 1 calc R . .
C53 C 0.7017(3) 0.4467(3) 0.0376(3) 0.0258(10) Uani 1 1 d . . .
H53 H 0.6633 0.4453 -0.0125 0.031 Uiso 1 1 calc R . .
C54 C 0.7336(3) 0.5261(3) 0.0911(3) 0.0196(9) Uani 1 1 d . . .
H54 H 0.7156 0.5774 0.0770 0.024 Uiso 1 1 calc R . .
N60 N 0.9849(3) 0.8538(3) 0.2764(2) 0.0177(7) Uani 1 1 d . . .
N70 N 0.7779(3) 0.8286(3) 0.3121(2) 0.0195(8) Uani 1 1 d . . .
C61 C 1.0280(3) 0.8917(3) 0.3374(3) 0.0168(8) Uani 1 1 d . . .
C62 C 1.0798(3) 0.9443(3) 0.4122(3) 0.0160(8) Uani 1 1 d . . .
C63 C 1.0699(3) 0.9188(3) 0.4900(3) 0.0150(8) Uani 1 1 d . . .
C64 C 1.0153(3) 0.8399(3) 0.4979(3) 0.0188(9) Uani 1 1 d . . .
H64 H 0.9846 0.8021 0.4504 0.023 Uiso 1 1 calc R . .
C65 C 1.0074(3) 0.8192(3) 0.5745(3) 0.0229(10) Uani 1 1 d . . .
H65 H 0.9710 0.7675 0.5787 0.027 Uiso 1 1 calc R . .
C66 C 1.0540(3) 0.8754(3) 0.6478(3) 0.0227(10) Uani 1 1 d . . .
H66 H 1.0486 0.8600 0.6995 0.027 Uiso 1 1 calc R . .
C67 C 1.1070(3) 0.9525(3) 0.6430(3) 0.0199(9) Uani 1 1 d . . .
H67 H 1.1374 0.9889 0.6914 0.024 Uiso 1 1 calc R . .
C68 C 1.1157(3) 0.9769(3) 0.5639(3) 0.0170(8) Uani 1 1 d . . .
C69 C 1.1655(3) 1.0576(3) 0.5560(3) 0.0166(8) Uani 1 1 d . . .
C70 C 1.1766(3) 1.0821(3) 0.4782(3) 0.0171(8) Uani 1 1 d . . .
C71 C 1.2260(3) 1.1645(3) 0.4707(3) 0.0226(10) Uani 1 1 d . . .
H71 H 1.2533 1.2041 0.5182 0.027 Uiso 1 1 calc R . .
C72 C 1.2332(4) 1.1852(3) 0.3944(3) 0.0266(11) Uani 1 1 d . . .
H72 H 1.2650 1.2393 0.3900 0.032 Uiso 1 1 calc R . .
C73 C 1.1926(3) 1.1249(3) 0.3209(3) 0.0252(10) Uani 1 1 d . . .
H73 H 1.1993 1.1395 0.2691 0.030 Uiso 1 1 calc R . .
C74 C 1.1443(3) 1.0462(3) 0.3259(3) 0.0211(9) Uani 1 1 d . . .
H74 H 1.1180 1.0076 0.2775 0.025 Uiso 1 1 calc R . .
C75 C 1.1336(3) 1.0226(3) 0.4046(3) 0.0164(8) Uani 1 1 d . . .
C76 C 0.8003(3) 0.8794(3) 0.3709(3) 0.0168(8) Uani 1 1 d . . .
P10 P 0.71678(9) 0.10813(10) 0.87173(9) 0.0293(3) Uani 1 1 d . . .
F11 F 0.7381(4) 0.0305(4) 0.8103(3) 0.088(2) Uani 1 1 d . . .
F12 F 0.6396(3) 0.0390(4) 0.8909(5) 0.090(2) Uani 1 1 d . . .
F13 F 0.7854(2) 0.0819(3) 0.9449(2) 0.0437(9) Uani 1 1 d . . .
F14 F 0.6918(4) 0.1788(4) 0.9353(3) 0.095(2) Uani 1 1 d . . .
F15 F 0.7937(4) 0.1695(5) 0.8480(5) 0.115(3) Uani 1 1 d . . .
F16 F 0.6463(3) 0.1318(3) 0.7990(2) 0.0503(10) Uani 1 1 d . . .
P20 P 0.05279(9) 0.34834(8) 0.26213(8) 0.0224(3) Uani 1 1 d . . .
F21 F -0.0422(2) 0.2933(2) 0.2195(2) 0.0439(9) Uani 1 1 d . . .
F22 F 0.0829(3) 0.2606(2) 0.2866(2) 0.0461(9) Uani 1 1 d . . .
F23 F 0.0205(4) 0.3655(3) 0.3481(2) 0.0573(12) Uani 1 1 d . . .
F24 F 0.1486(3) 0.4035(3) 0.3042(3) 0.0679(14) Uani 1 1 d . . .
F25 F 0.0222(3) 0.4356(2) 0.2374(3) 0.0450(9) Uani 1 1 d . . .
F26 F 0.0856(3) 0.3303(3) 0.1764(3) 0.0508(10) Uani 1 1 d . . .
C100 C 0.4999(4) 0.3287(4) 0.0987(4) 0.0381(13) Uani 1 1 d . . .
H10A H 0.4496 0.2819 0.0939 0.046 Uiso 1 1 calc R . .
H10B H 0.5431 0.3056 0.0699 0.046 Uiso 1 1 calc R . .
Cl10 Cl 0.46391(10) 0.41489(10) 0.05114(10) 0.0412(3) Uani 1 1 d . . .
Cl11 Cl 0.5474(2) 0.3624(3) 0.20284(13) 0.1040(12) Uani 1 1 d . . .
C200 C 0.3043(6) 0.5444(7) 0.2938(7) 0.078(3) Uani 1 1 d . . .
H20A H 0.3252 0.6010 0.3285 0.093 Uiso 1 1 calc R . .
H20B H 0.2536 0.5154 0.3133 0.093 Uiso 1 1 calc R . .
Cl20 Cl 0.26998(14) 0.56021(17) 0.18879(17) 0.0729(7) Uani 1 1 d . . .
Cl21 Cl 0.38851(12) 0.48170(13) 0.30356(14) 0.0582(5) Uani 1 1 d . . .
C300 C 0.7224(9) 0.3584(11) 0.3590(11) 0.060(4) Uani 0.50 1 d P . .
C301 C 0.6785(19) 0.2657(11) 0.3765(13) 0.091(7) Uani 0.50 1 d P . .
Cl30 Cl 0.6588(3) 0.3588(4) 0.4137(2) 0.1385(17) Uani 1 1 d . . .
Cl31 Cl 0.79046(18) 0.2745(2) 0.34915(17) 0.0873(8) Uani 1 1 d . . .
Cl40 Cl 0.4497 0.1839 0.3502 0.122(4) Uani 0.50 1 d P . .
Cl41 Cl 0.4622 0.2241 0.3727 0.47(3) Uani 0.50 1 d P . .
C60 C 0.7194(18) 0.170(3) 0.440(4) 0.61(6) Uani 1 1 d . . .
Cl50 Cl 0.4458 -0.2755 0.4253 0.1542(19) Uani 1 1 d . . .
Cl51 Cl 0.5735 -0.1813 0.3487 0.1186(13) Uani 1 1 d . . .
Cl61 Cl 0.7183(3) 0.1274(4) 0.5973(5) 0.0915(19) Uani 0.50 1 d P . .
Cl71 Cl 0.5202 0.0493 0.3862 0.0976(18) Uani 0.50 1 d P . .
Cl74 Cl 0.6206(5) -0.0092(6) 0.5791(5) 0.235(4) Uani 1 1 d . . .
C701 C 0.4142 0.0611 0.3394 0.106(5) Uani 1 1 d . . .
Cl80 Cl 0.6418 0.0308 0.4426 0.81(3) Uani 1 1 d . . .
C801 C 0.4678 -0.1890 0.3662 0.196(10) Uani 1 1 d . . .
H80A H 0.4262 -0.2008 0.3136 0.235 Uiso 1 1 calc R . .
H80B H 0.4604 -0.1341 0.3964 0.235 Uiso 1 1 calc R . .

loop_
_atom_site_aniso_label
_atom_site_aniso_U_11
_atom_site_aniso_U_22
_atom_site_aniso_U_33
_atom_site_aniso_U_23
_atom_site_aniso_U_13
_atom_site_aniso_U_12
Cu1 0.0130(3) 0.0129(3) 0.0137(2) 0.00282(18) 0.00045(18) 0.00240(19)
Cu2 0.0125(3) 0.0117(2) 0.0134(2) 0.00147(18) 0.00049(18) 0.00203(18)
P1 0.0118(5) 0.0113(5) 0.0125(5) 0.0019(4) 0.0009(4) 0.0023(4)
P2 0.0147(5) 0.0125(5) 0.0138(5) 0.0032(4) 0.0005(4) 0.0026(4)
N1 0.0144(17) 0.0151(17) 0.0129(16) 0.0019(13) 0.0011(13) 0.0024(13)
N2 0.0142(17) 0.0139(17) 0.0153(16) 0.0005(13) 0.0024(13) 0.0022(14)
N3 0.0146(17) 0.0168(18) 0.0157(17) 0.0030(14) 0.0015(13) 0.0044(14)
N4 0.024(2) 0.035(2) 0.026(2) 0.0082(18) 0.0064(17) 0.0048(18)
C1 0.016(2) 0.0129(19) 0.0127(18) 0.0026(14) 0.0015(15) 0.0025(16)
C2 0.017(2) 0.014(2) 0.0146(19) 0.0007(15) 0.0021(16) 0.0036(16)
C3 0.021(2) 0.014(2) 0.032(2) 0.0013(18) 0.0091(19) 0.0044(17)
C4 0.026(3) 0.015(2) 0.057(4) 0.005(2) 0.013(2) 0.009(2)
C5 0.029(3) 0.023(3) 0.060(4) 0.000(2) 0.023(3) 0.009(2)
C6 0.021(2) 0.021(2) 0.045(3) 0.006(2) 0.015(2) 0.0075(19)
C7 0.017(2) 0.015(2) 0.021(2) 0.0027(16) 0.0037(16) 0.0037(16)
C8 0.0114(19) 0.019(2) 0.0157(19) 0.0025(16) 0.0005(15) 0.0046(16)
C9 0.014(2) 0.015(2) 0.0155(19) -0.0013(15) 0.0007(15) 0.0018(16)
C10 0.013(2) 0.019(2) 0.026(2) 0.0029(17) 0.0014(17) 0.0023(17)
C11 0.013(2) 0.024(2) 0.031(2) 0.0008(19) 0.0031(18) 0.0024(18)
C12 0.015(2) 0.019(2) 0.031(2) 0.0027(18) 0.0052(18) -0.0011(17)
C13 0.018(2) 0.013(2) 0.025(2) 0.0008(16) 0.0015(17) 0.0011(16)
C14 0.017(2) 0.018(2) 0.0091(17) 0.0017(15) 0.0009(15) 0.0043(16)
C15 0.019(2) 0.015(2) 0.018(2) 0.0029(16) 0.0027(16) 0.0026(16)
C16 0.022(2) 0.019(2) 0.016(2) 0.0076(16) 0.0031(17) -0.0001(17)
C17 0.0124(19) 0.023(2) 0.016(2) 0.0062(16) 0.0015(16) -0.0008(17)
C18 0.015(2) 0.020(2) 0.017(2) 0.0042(16) 0.0025(16) 0.0035(17)
C19 0.0118(19) 0.018(2) 0.0115(18) 0.0010(15) 0.0012(14) 0.0006(15)
C20 0.017(2) 0.021(2) 0.020(2) 0.0009(17) 0.0018(17) 0.0043(17)
C21 0.025(2) 0.026(2) 0.023(2) -0.0067(19) 0.0073(19) 0.003(2)
C22 0.030(3) 0.033(3) 0.016(2) -0.0009(19) 0.0044(19) -0.006(2)
C23 0.026(2) 0.026(2) 0.017(2) 0.0077(18) 0.0008(18) -0.0029(19)
C24 0.018(2) 0.017(2) 0.019(2) 0.0035(16) 0.0026(16) -0.0007(17)
C31 0.015(2) 0.0128(19) 0.019(2) 0.0010(15) 0.0017(16) 0.0023(16)
C32 0.018(2) 0.0104(19) 0.022(2) 0.0011(16) 0.0008(17) 0.0030(16)
C33 0.016(2) 0.027(2) 0.025(2) 0.0009(19) -0.0021(18) 0.0067(18)
C34 0.020(2) 0.031(3) 0.027(2) 0.000(2) -0.0057(19) 0.007(2)
C35 0.031(3) 0.029(3) 0.023(2) 0.004(2) -0.007(2) 0.011(2)
C36 0.030(3) 0.018(2) 0.017(2) 0.0038(17) -0.0043(18) 0.0060(19)
C37 0.024(2) 0.0116(19) 0.016(2) 0.0016(15) -0.0001(17) 0.0046(17)
C38 0.024(2) 0.014(2) 0.0132(19) 0.0039(15) 0.0003(16) 0.0027(17)
C39 0.024(2) 0.018(2) 0.022(2) 0.0071(17) 0.0049(18) 0.0047(18)
C40 0.036(3) 0.024(2) 0.021(2) 0.0100(18) 0.007(2) 0.009(2)
C41 0.046(3) 0.030(3) 0.029(3) 0.013(2) 0.018(2) 0.008(2)
C42 0.036(3) 0.052(4) 0.044(3) 0.014(3) 0.023(3) 0.008(3)
C43 0.026(3) 0.052(4) 0.037(3) 0.012(3) 0.008(2) 0.009(3)
C44 0.0133(19) 0.015(2) 0.0164(19) 0.0005(15) 0.0000(15) 0.0017(16)
C45 0.022(2) 0.018(2) 0.026(2) 0.0026(18) 0.0036(18) 0.0066(18)
C46 0.026(3) 0.025(2) 0.029(3) -0.002(2) 0.009(2) 0.008(2)
C47 0.031(3) 0.033(3) 0.018(2) 0.0044(19) 0.0106(19) 0.009(2)
C48 0.024(2) 0.026(2) 0.018(2) 0.0051(18) 0.0043(18) 0.0047(19)
C49 0.015(2) 0.013(2) 0.021(2) 0.0015(16) 0.0031(16) 0.0012(16)
C50 0.023(2) 0.018(2) 0.026(2) 0.0016(18) -0.0009(18) 0.0026(18)
C51 0.026(3) 0.012(2) 0.043(3) 0.001(2) 0.005(2) 0.0030(18)
C52 0.023(2) 0.020(2) 0.036(3) -0.007(2) 0.004(2) 0.0010(19)
C53 0.024(2) 0.024(2) 0.024(2) -0.0033(19) -0.0020(19) 0.0022(19)
C54 0.019(2) 0.017(2) 0.023(2) 0.0010(17) 0.0014(17) 0.0052(17)
N60 0.0175(18) 0.0196(19) 0.0164(18) 0.0039(14) 0.0029(14) 0.0036(15)
N70 0.022(2) 0.0196(19) 0.0157(18) 0.0008(15) 0.0043(15) 0.0013(15)
C61 0.019(2) 0.016(2) 0.016(2) 0.0046(16) 0.0036(17) 0.0051(17)
C62 0.015(2) 0.017(2) 0.0154(19) -0.0001(16) 0.0014(16) 0.0050(16)
C63 0.0131(19) 0.016(2) 0.017(2) 0.0019(16) 0.0015(15) 0.0059(16)
C64 0.021(2) 0.018(2) 0.016(2) 0.0007(16) 0.0001(16) 0.0044(17)
C65 0.027(2) 0.019(2) 0.022(2) 0.0033(18) 0.0054(19) 0.0029(19)
C66 0.030(3) 0.024(2) 0.016(2) 0.0071(17) 0.0049(18) 0.008(2)
C67 0.021(2) 0.023(2) 0.015(2) 0.0006(17) 0.0016(17) 0.0059(18)
C68 0.016(2) 0.020(2) 0.015(2) -0.0002(16) 0.0026(16) 0.0059(17)
C69 0.016(2) 0.019(2) 0.0140(19) -0.0009(16) -0.0002(15) 0.0058(16)
C70 0.016(2) 0.020(2) 0.016(2) 0.0019(16) 0.0024(16) 0.0041(17)
C71 0.023(2) 0.022(2) 0.020(2) -0.0019(17) 0.0025(18) -0.0011(18)
C72 0.031(3) 0.022(2) 0.026(2) 0.0035(19) 0.008(2) -0.005(2)
C73 0.030(3) 0.026(2) 0.019(2) 0.0047(19) 0.0069(19) 0.000(2)
C74 0.023(2) 0.022(2) 0.016(2) 0.0009(17) 0.0016(17) 0.0009(18)
C75 0.016(2) 0.017(2) 0.017(2) 0.0011(16) 0.0015(16) 0.0049(16)
C76 0.017(2) 0.017(2) 0.017(2) 0.0038(16) 0.0029(16) 0.0038(16)
P10 0.0220(6) 0.0323(7) 0.0356(7) 0.0059(6) 0.0037(5) 0.0126(5)
F11 0.097(4) 0.109(4) 0.058(3) -0.020(3) -0.013(3) 0.078(4)
F12 0.032(2) 0.086(4) 0.160(6) 0.065(4) 0.013(3) 0.005(2)
F13 0.0362(19) 0.062(2) 0.0393(19) 0.0114(17) 0.0047(15) 0.0289(18)
F14 0.116(5) 0.096(4) 0.066(3) -0.035(3) -0.031(3) 0.090(4)
F15 0.050(3) 0.124(5) 0.185(7) 0.122(5) 0.007(4) -0.002(3)
F16 0.046(2) 0.063(3) 0.045(2) 0.0106(18) -0.0028(17) 0.031(2)
P20 0.0263(6) 0.0204(6) 0.0214(6) 0.0062(5) 0.0033(5) 0.0059(5)
F21 0.0312(18) 0.040(2) 0.054(2) 0.0039(17) -0.0015(16) -0.0014(15)
F22 0.061(2) 0.037(2) 0.051(2) 0.0221(17) 0.0125(19) 0.0269(18)
F23 0.105(4) 0.044(2) 0.0315(19) 0.0047(16) 0.032(2) 0.020(2)
F24 0.040(2) 0.062(3) 0.084(3) 0.007(2) -0.020(2) -0.007(2)
F25 0.054(2) 0.0262(17) 0.063(2) 0.0222(17) 0.0143(19) 0.0176(16)
F26 0.063(3) 0.058(2) 0.048(2) 0.0219(19) 0.036(2) 0.023(2)
C100 0.036(3) 0.035(3) 0.049(3) 0.013(3) 0.016(3) 0.009(3)
Cl10 0.0382(8) 0.0354(7) 0.0506(9) 0.0097(6) 0.0087(6) 0.0057(6)
Cl11 0.104(2) 0.188(3) 0.0383(10) 0.0138(14) 0.0036(11) 0.097(2)
C200 0.060(5) 0.082(7) 0.105(8) 0.019(6) 0.041(5) 0.021(5)
Cl20 0.0459(11) 0.0858(16) 0.1066(18) 0.0466(14) 0.0360(11) 0.0230(10)
Cl21 0.0416(9) 0.0488(10) 0.0852(14) 0.0111(9) 0.0136(9) 0.0082(8)
C300 0.025(6) 0.069(10) 0.076(11) 0.000(8) -0.023(7) 0.020(7)
C301 0.16(2) 0.028(8) 0.078(13) -0.026(8) 0.027(13) 0.003(10)
Cl30 0.145(3) 0.225(5) 0.0760(19) 0.034(2) 0.021(2) 0.119(3)
Cl31 0.0740(16) 0.104(2) 0.0717(15) -0.0245(14) -0.0001(12) 0.0236(14)
Cl40 0.033(2) 0.237(8) 0.056(3) -0.072(4) 0.0176(19) -0.036(3)
Cl41 0.155(15) 0.96(8) 0.36(3) 0.32(4) 0.032(17) 0.14(3)
C60 0.127(19) 0.38(5) 1.06(13) -0.56(7) -0.13(4) 0.05(2)
Cl50 0.206(5) 0.128(3) 0.110(3) 0.039(2) -0.030(3) 0.023(3)
Cl51 0.123(3) 0.171(4) 0.0625(16) -0.0138(19) 0.0143(16) 0.059(3)
Cl61 0.052(2) 0.079(3) 0.171(6) 0.064(4) 0.043(3) 0.037(2)
Cl71 0.097(4) 0.097(4) 0.115(5) 0.046(4) 0.027(4) 0.037(3)
Cl74 0.184(6) 0.291(10) 0.227(8) -0.011(7) 0.053(6) 0.062(6)
C701 0.051(6) 0.169(13) 0.121(10) 0.095(10) 0.020(6) 0.034(7)
Cl80 0.49(2) 1.39(5) 1.14(4) 1.13(5) 0.63(3) 0.75(3)
C801 0.22(2) 0.27(3) 0.154(17) 0.092(18) 0.129(17) 0.07(2)

loop_
_geom_bond_atom_site_label_1
_geom_bond_atom_site_label_2
_geom_bond_distance
_geom_bond_site_symmetry_2
_geom_bond_publ_flag
Cu1 N60 2.035(4) . ?
Cu1 N3 2.046(4) . ?
Cu1 N1 2.096(4) . ?
Cu1 P1 2.3118(13) . ?
Cu1 Cu2 2.5622(10) . ?
Cu2 N2 2.037(4) . ?
Cu2 N70 2.042(4) . ?
Cu2 P2 2.2249(13) . ?
Cu2 P1 2.3815(13) . ?
P1 C8 1.816(4) . ?
P1 C1 1.818(4) . ?
P1 C19 1.827(4) . ?
P2 C31 1.815(5) . ?
P2 C38 1.816(4) . ?
P2 C49 1.828(4) . ?
N1 C18 1.345(6) . ?
N1 C14 1.368(6) . ?
N2 C13 1.336(6) . ?
N2 C9 1.360(6) . ?
N3 C48 1.343(6) . ?
N3 C44 1.355(6) . ?
N4 C43 1.341(7) . ?
N4 C39 1.346(7) . ?
C1 C2 1.363(6) . ?
C1 C14 1.463(6) . ?
C2 C7 1.483(6) . ?
C2 C3 1.521(6) . ?
C3 C4 1.531(7) . ?
C4 C5 1.521(8) . ?
C5 C6 1.535(7) . ?
C6 C7 1.515(6) . ?
C7 C8 1.362(6) . ?
C8 C9 1.465(6) . ?
C9 C10 1.394(6) . ?
C10 C11 1.397(7) . ?
C11 C12 1.389(7) . ?
C12 C13 1.388(7) . ?
C14 C15 1.404(6) . ?
C15 C16 1.387(7) . ?
C16 C17 1.391(7) . ?
C17 C18 1.382(6) . ?
C19 C24 1.396(6) . ?
C19 C20 1.395(6) . ?
C20 C21 1.391(6) . ?
C21 C22 1.386(8) . ?
C22 C23 1.380(8) . ?
C23 C24 1.393(6) . ?
C31 C32 1.353(6) . ?
C31 C44 1.470(6) . ?
C32 C37 1.483(6) . ?
C32 C33 1.505(6) . ?
C33 C34 1.529(7) . ?
C34 C35 1.505(8) . ?
C35 C36 1.534(7) . ?
C36 C37 1.516(6) . ?
C37 C38 1.363(7) . ?
C38 C39 1.468(7) . ?
C39 C40 1.416(7) . ?
C40 C41 1.378(8) . ?
C41 C42 1.378(9) . ?
C42 C43 1.394(9) . ?
C44 C45 1.397(6) . ?
C45 C46 1.392(7) . ?
C46 C47 1.381(8) . ?
C47 C48 1.386(7) . ?
C49 C54 1.394(6) . ?
C49 C50 1.394(7) . ?
C50 C51 1.398(7) . ?
C51 C52 1.382(8) . ?
C52 C53 1.387(8) . ?
C53 C54 1.399(6) . ?
N60 C61 1.148(6) . ?
N70 C76 1.141(6) . ?
C61 C62 1.435(6) . ?
C62 C75 1.406(6) . ?
C62 C63 1.416(6) . ?
C63 C64 1.420(6) . ?
C63 C68 1.433(6) . ?
C64 C65 1.364(7) . ?
C65 C66 1.417(7) . ?
C66 C67 1.370(7) . ?
C67 C68 1.427(6) . ?
C68 C69 1.410(6) . ?
C69 C70 1.415(6) . ?
C69 C76 1.428(6) 2_776 ?
C70 C71 1.425(7) . ?
C70 C75 1.430(6) . ?
C71 C72 1.358(7) . ?
C72 C73 1.427(7) . ?
C73 C74 1.360(7) . ?
C74 C75 1.423(6) . ?
C76 C69 1.428(6) 2_776 ?
P10 F15 1.551(5) . ?
P10 F14 1.563(4) . ?
P10 F12 1.588(5) . ?
P10 F11 1.592(5) . ?
P10 F16 1.600(4) . ?
P10 F13 1.605(4) . ?
P20 F25 1.587(3) . ?
P20 F21 1.588(4) . ?
P20 F23 1.588(4) . ?
P20 F22 1.589(4) . ?
P20 F26 1.590(4) . ?
P20 F24 1.597(4) . ?
C100 Cl11 1.734(7) . ?
C100 Cl10 1.756(6) . ?
C200 Cl21 1.744(10) . ?
C200 Cl20 1.784(12) . ?
C300 Cl30 1.444(19) . ?
C300 C301 1.59(3) . ?
C300 Cl31 1.810(15) . ?
C301 Cl30 1.599(17) . ?
C301 Cl31 1.85(3) . ?
C301 C60 2.04(7) . ?
Cl40 Cl41 0.67220(17) . ?
Cl40 C701 1.8904(6) . ?
Cl50 C801 1.7877(4) . ?
Cl51 C801 1.6995(5) . ?
Cl61 Cl74 2.378(11) . ?
Cl71 C701 1.7406(5) . ?
Cl71 Cl80 2.0343(6) . ?
Cl71 Cl74 2.363(8) 2_656 ?
Cl74 C701 1.773(9) 2_656 ?
Cl74 Cl71 2.363(8) 2_656 ?
Cl74 Cl80 2.474(9) . ?
C701 Cl74 1.773(9) 2_656 ?
